data_7002137
loop_
_publ_author_name
'Albrecht, Markus'
'Yulia, Yeni'
'Exarchos, Anna'
'Nachev, Philipp'
'Fr\"ohlich, Roland'

_publ_section_title
;
 1 : 1 vs. 2 : 1 coordination of pentadentate hydrazone-type ligands to
 lanthanide(iii) ions. Formation of cationic as well as dicationic
 complexes
;
_journal_issue 36
_journal_name_full 'Dalton Transactions'
_journal_page_first 7421
_journal_page_last 7427
_journal_paper_doi 10.1039/b905049c
_journal_year 2009
_chemical_formula_sum 'C17 H27 N10 Nd O13'
_chemical_formula_weight 723.73
_chemical_name_systematic
;
?
;
_space_group_IT_number 15
_symmetry_cell_setting monoclinic
_symmetry_space_group_name_Hall '-C 2yc'
_symmetry_space_group_name_H-M 'C 1 2/c 1'
_atom_sites_solution_hydrogens 'at N3 from difmap. others geom'
_atom_sites_solution_primary direct
_atom_sites_solution_secondary difmap
_audit_creation_method SHELXL-97
_cell_angle_alpha 90.00
_cell_angle_beta 112.920(1)
_cell_angle_gamma 90.00
_cell_formula_units_Z 4
_cell_length_a 19.8305(2)
_cell_length_b 13.0671(2)
_cell_length_c 11.9848(1)
_cell_measurement_reflns_used 2984
_cell_measurement_temperature 223(2)
_cell_measurement_theta_max 27.88
_cell_measurement_theta_min 0.41
_cell_volume 2860.40(6)
_computing_cell_refinement 'Collect (Nonius B.V., 1998)'
_computing_data_collection 'Collect (Nonius B.V., 1998)'
_computing_data_reduction 'Denzo-SMN (Otwinowski & Minor, 1997)'
_computing_molecular_graphics 'SCHAKAL (Keller, 1997)'
_computing_publication_material 'SHELXL-97 (Sheldrick, 1997)'
_computing_structure_refinement 'SHELXL-97 (Sheldrick, 1997)'
_computing_structure_solution 'SHELXS-97 (Sheldrick, 1990)'
_diffrn_ambient_temperature 223(2)
_diffrn_measured_fraction_theta_full 0.987
_diffrn_measured_fraction_theta_max 0.987
_diffrn_measurement_device_type 'Nonius KappaCCD'
_diffrn_measurement_method '\w and \f scans'
_diffrn_radiation_monochromator graphite
_diffrn_radiation_source 'rotating anode Nonius FR591'
_diffrn_radiation_type MoK\a
_diffrn_radiation_wavelength 0.71073
_diffrn_reflns_av_R_equivalents 0.0355
_diffrn_reflns_av_sigmaI/netI 0.0297
_diffrn_reflns_limit_h_max 26
_diffrn_reflns_limit_h_min -21
_diffrn_reflns_limit_k_max 17
_diffrn_reflns_limit_k_min -15
_diffrn_reflns_limit_l_max 15
_diffrn_reflns_limit_l_min -12
_diffrn_reflns_number 9102
_diffrn_reflns_theta_full 27.87
_diffrn_reflns_theta_max 27.87
_diffrn_reflns_theta_min 1.92
_exptl_absorpt_coefficient_mu 1.892
_exptl_absorpt_correction_T_max 0.6491
_exptl_absorpt_correction_T_min 0.4831
_exptl_absorpt_correction_type multi-scan
_exptl_absorpt_process_details 'SORTAV (Blessing, 1995 & 1997)'
_exptl_crystal_colour colourless
_exptl_crystal_density_diffrn 1.681
_exptl_crystal_density_method 'not measured'
_exptl_crystal_description block
_exptl_crystal_F_000 1452
_exptl_crystal_size_max 0.45
_exptl_crystal_size_mid 0.30
_exptl_crystal_size_min 0.25
_refine_diff_density_max 0.424
_refine_diff_density_min -0.622
_refine_diff_density_rms 0.060
_refine_ls_extinction_coef 0.0041(2)
_refine_ls_extinction_expression Fc^*^=kFc[1+0.001xFc^2^\l^3^/sin(2\q)]^-1/4^
_refine_ls_extinction_method SHELXL
_refine_ls_goodness_of_fit_ref 1.057
_refine_ls_hydrogen_treatment mixed
_refine_ls_matrix_type full
_refine_ls_number_parameters 196
_refine_ls_number_reflns 3368
_refine_ls_number_restraints 0
_refine_ls_restrained_S_all 1.057
_refine_ls_R_factor_all 0.0195
_refine_ls_R_factor_gt 0.0183
_refine_ls_shift/su_max 0.003
_refine_ls_shift/su_mean 0.000
_refine_ls_structure_factor_coef Fsqd
_refine_ls_weighting_details 'calc w=1/[\s^2^(Fo^2^)+(0.0190P)^2^+1.8282P] where P=(Fo^2^+2Fc^2^)/3'
_refine_ls_weighting_scheme calc
_refine_ls_wR_factor_gt 0.0458
_refine_ls_wR_factor_ref 0.0463
_reflns_number_gt 3232
_reflns_number_total 3368
_reflns_threshold_expression >2sigma(I)
_cod_data_source_file b905049c.txt
_cod_data_source_block fro4515
_cod_original_sg_symbol_H-M C2/c
_cod_database_code 7002137

loop_
_symmetry_equiv_pos_as_xyz
'x, y, z'
'-x, y, -z+1/2'
'x+1/2, y+1/2, z'
'-x+1/2, y+1/2, -z+1/2'
'-x, -y, -z'
'x, -y, z-1/2'
'-x+1/2, -y+1/2, -z'
'x+1/2, -y+1/2, z-1/2'

loop_
_atom_site_label
_atom_site_type_symbol
_atom_site_fract_x
_atom_site_fract_y
_atom_site_fract_z
_atom_site_U_iso_or_equiv
_atom_site_adp_type
_atom_site_occupancy
_atom_site_symmetry_multiplicity
_atom_site_calc_flag
_atom_site_refinement_flags
_atom_site_disorder_assembly
_atom_site_disorder_group
Nd Nd 0.0000 0.726239(8) 0.2500 0.02221(6) Uani 1 2 d S . .
O1 O -0.05705(7) 0.81338(10) 0.04327(11) 0.0355(3) Uani 1 1 d . . .
C2 C -0.09507(10) 0.77174(12) -0.05304(18) 0.0301(4) Uani 1 1 d . . .
C21 C -0.13152(11) 0.82966(16) -0.16817(18) 0.0427(4) Uani 1 1 d . . .
H21A H -0.1745 0.8641 -0.1669 0.064 Uiso 1 1 calc R . .
H21B H -0.1460 0.7826 -0.2361 0.064 Uiso 1 1 calc R . .
H21C H -0.0978 0.8799 -0.1764 0.064 Uiso 1 1 calc R . .
N3 N -0.10631(8) 0.66983(12) -0.05967(14) 0.0321(3) Uani 1 1 d . . .
H3 H -0.1281(14) 0.6396(19) -0.123(2) 0.050(7) Uiso 1 1 d . . .
N4 N -0.07122(8) 0.61571(10) 0.04553(13) 0.0276(3) Uani 1 1 d . . .
C5 C -0.07608(10) 0.51825(13) 0.03862(16) 0.0316(4) Uani 1 1 d . . .
H5 H -0.1037 0.4853 -0.0348 0.038 Uiso 1 1 calc R . .
C6 C -0.03725(10) 0.45987(12) 0.14898(16) 0.0298(3) Uani 1 1 d . . .
N7 N 0.0000 0.51309(14) 0.2500 0.0261(4) Uani 1 2 d S . .
C8 C -0.03904(12) 0.35288(13) 0.14559(19) 0.0392(4) Uani 1 1 d . . .
H8 H -0.0664 0.3181 0.0734 0.047 Uiso 1 1 calc R . .
C9 C 0.0000 0.29934(19) 0.2500 0.0426(7) Uani 1 2 d S . .
H9 H 0.0000 0.2274 0.2500 0.051 Uiso 1 2 calc SR . .
N11 N 0.0000 0.95283(15) 0.2500 0.0348(5) Uani 1 2 d S . .
O12 O 0.05294(7) 0.90312(10) 0.24349(12) 0.0366(3) Uani 1 1 d . . .
O13 O 0.0000 1.04707(15) 0.2500 0.0617(7) Uani 1 2 d S . .
N15 N -0.14051(8) 0.68916(12) 0.28306(16) 0.0368(3) Uani 1 1 d . . .
O16 O -0.14357(9) 0.71779(12) 0.18120(16) 0.0515(4) Uani 1 1 d . . .
O17 O -0.07719(7) 0.67441(12) 0.36306(13) 0.0437(3) Uani 1 1 d . . .
O18 O -0.19456(9) 0.67635(16) 0.30642(19) 0.0664(5) Uani 1 1 d . . .
O31 O -0.18433(9) 0.56623(13) -0.27158(15) 0.0613(4) Uani 1 1 d . . .
C32 C -0.25091(13) 0.58082(16) -0.31754(19) 0.0478(5) Uani 1 1 d . . .
H32 H -0.2720 0.6160 -0.2708 0.057 Uiso 1 1 calc R . .
N33 N -0.29521(10) 0.55118(13) -0.42697(15) 0.0433(4) Uani 1 1 d . . .
C34 C -0.26692(16) 0.4929(3) -0.5029(2) 0.0751(8) Uani 1 1 d . . .
H34A H -0.2556 0.5391 -0.5565 0.113 Uiso 1 1 calc R . .
H34B H -0.3034 0.4438 -0.5505 0.113 Uiso 1 1 calc R . .
H34C H -0.2228 0.4570 -0.4520 0.113 Uiso 1 1 calc R . .
C35 C -0.37285(13) 0.5774(2) -0.4785(2) 0.0589(6) Uani 1 1 d . . .
H35A H -0.3859 0.6105 -0.4172 0.088 Uiso 1 1 calc R . .
H35B H -0.4017 0.5156 -0.5061 0.088 Uiso 1 1 calc R . .
H35C H -0.3826 0.6236 -0.5463 0.088 Uiso 1 1 calc R . .

loop_
_atom_site_aniso_label
_atom_site_aniso_U_11
_atom_site_aniso_U_22
_atom_site_aniso_U_33
_atom_site_aniso_U_23
_atom_site_aniso_U_13
_atom_site_aniso_U_12
Nd 0.02387(8) 0.01672(8) 0.02407(8) 0.000 0.00720(5) 0.000
O1 0.0435(7) 0.0241(6) 0.0293(6) 0.0007(5) 0.0036(5) -0.0025(5)
C2 0.0282(8) 0.0286(9) 0.0291(9) 0.0009(6) 0.0063(7) 0.0019(6)
C21 0.0434(10) 0.0378(10) 0.0337(10) 0.0057(8) 0.0007(8) 0.0038(8)
N3 0.0318(7) 0.0291(7) 0.0250(7) -0.0022(6) -0.0002(6) -0.0013(6)
N4 0.0272(7) 0.0252(7) 0.0265(7) -0.0002(5) 0.0063(5) -0.0005(5)
C5 0.0344(9) 0.0254(8) 0.0326(9) -0.0061(7) 0.0105(7) -0.0046(7)
C6 0.0363(9) 0.0206(7) 0.0346(9) -0.0030(6) 0.0161(7) -0.0031(6)
N7 0.0300(10) 0.0178(9) 0.0312(10) 0.000 0.0128(8) 0.000
C8 0.0579(12) 0.0213(8) 0.0415(10) -0.0067(7) 0.0228(9) -0.0069(8)
C9 0.069(2) 0.0155(10) 0.0517(17) 0.000 0.0328(15) 0.000
N11 0.0488(13) 0.0212(9) 0.0243(10) 0.000 0.0032(9) 0.000
O12 0.0412(7) 0.0304(6) 0.0374(7) -0.0013(5) 0.0146(6) -0.0065(5)
O13 0.0815(17) 0.0170(9) 0.0650(15) 0.000 0.0051(13) 0.000
N15 0.0306(7) 0.0317(8) 0.0509(10) -0.0006(7) 0.0190(7) -0.0007(6)
O16 0.0352(8) 0.0670(11) 0.0443(9) 0.0112(7) 0.0069(7) -0.0023(6)
O17 0.0334(7) 0.0577(9) 0.0414(8) 0.0127(7) 0.0162(6) 0.0042(6)
O18 0.0395(8) 0.0757(12) 0.0969(14) 0.0055(11) 0.0405(9) -0.0010(8)
O31 0.0537(10) 0.0575(10) 0.0474(9) -0.0107(7) -0.0078(7) -0.0065(8)
C32 0.0621(14) 0.0338(10) 0.0350(10) -0.0054(8) 0.0052(9) -0.0032(9)
N33 0.0421(9) 0.0465(10) 0.0329(8) -0.0039(7) 0.0055(7) -0.0034(7)
C34 0.0582(15) 0.113(2) 0.0494(15) -0.0241(15) 0.0158(12) -0.0013(15)
C35 0.0490(13) 0.0569(14) 0.0561(14) -0.0024(11) 0.0043(11) 0.0066(11)

loop_
_atom_type_symbol
_atom_type_description
_atom_type_scat_dispersion_real
_atom_type_scat_dispersion_imag
_atom_type_scat_source
C C 0.0033 0.0016 'International Tables Vol C Tables 4.2.6.8 and 6.1.1.4'
H H 0.0000 0.0000 'International Tables Vol C Tables 4.2.6.8 and 6.1.1.4'
N N 0.0061 0.0033 'International Tables Vol C Tables 4.2.6.8 and 6.1.1.4'
O O 0.0106 0.0060 'International Tables Vol C Tables 4.2.6.8 and 6.1.1.4'
Nd Nd -0.1943 3.0179 'International Tables Vol C Tables 4.2.6.8 and 6.1.1.4'

loop_
_geom_angle_atom_site_label_1
_geom_angle_atom_site_label_2
_geom_angle_atom_site_label_3
_geom_angle
_geom_angle_site_symmetry_1
_geom_angle_site_symmetry_3
_geom_angle_publ_flag
O17 Nd O17 148.58(7) . 2 ?
O17 Nd O12 127.42(5) . . ?
O17 Nd O12 83.27(5) 2 . ?
O17 Nd O12 83.27(5) . 2 ?
O17 Nd O12 127.42(5) 2 2 ?
O12 Nd O12 50.20(6) . 2 ?
O17 Nd O1 74.26(5) . 2 ?
O17 Nd O1 120.84(4) 2 2 ?
O12 Nd O1 66.05(4) . 2 ?
O12 Nd O1 66.36(4) 2 2 ?
O17 Nd O1 120.84(4) . . ?
O17 Nd O1 74.26(5) 2 . ?
O12 Nd O1 66.36(4) . . ?
O12 Nd O1 66.05(4) 2 . ?
O1 Nd O1 127.09(6) 2 . ?
O17 Nd O16 49.05(5) . . ?
O17 Nd O16 129.25(5) 2 . ?
O12 Nd O16 115.77(5) . . ?
O12 Nd O16 68.96(5) 2 . ?
O1 Nd O16 109.75(5) 2 . ?
O1 Nd O16 72.51(5) . . ?
O17 Nd O16 129.25(5) . 2 ?
O17 Nd O16 49.05(5) 2 2 ?
O12 Nd O16 68.96(5) . 2 ?
O12 Nd O16 115.77(5) 2 2 ?
O1 Nd O16 72.51(5) 2 2 ?
O1 Nd O16 109.75(5) . 2 ?
O16 Nd O16 175.21(7) . 2 ?
O17 Nd N4 97.58(5) . . ?
O17 Nd N4 65.19(4) 2 . ?
O12 Nd N4 121.94(4) . . ?
O12 Nd N4 115.67(4) 2 . ?
O1 Nd N4 171.50(4) 2 . ?
O1 Nd N4 58.96(4) . . ?
O16 Nd N4 65.02(5) . . ?
O16 Nd N4 112.20(5) 2 . ?
O17 Nd N4 65.19(4) . 2 ?
O17 Nd N4 97.58(5) 2 2 ?
O12 Nd N4 115.67(4) . 2 ?
O12 Nd N4 121.94(4) 2 2 ?
O1 Nd N4 58.96(4) 2 2 ?
O1 Nd N4 171.50(4) . 2 ?
O16 Nd N4 112.20(5) . 2 ?
O16 Nd N4 65.02(5) 2 2 ?
N4 Nd N4 115.82(6) . 2 ?
O17 Nd N7 74.29(4) . . ?
O17 Nd N7 74.29(4) 2 . ?
O12 Nd N7 154.90(3) . . ?
O12 Nd N7 154.90(3) 2 . ?
O1 Nd N7 116.46(3) 2 . ?
O1 Nd N7 116.46(3) . . ?
O16 Nd N7 87.60(3) . . ?
O16 Nd N7 87.60(3) 2 . ?
N4 Nd N7 57.91(3) . . ?
N4 Nd N7 57.91(3) 2 . ?
O17 Nd N11 105.71(4) . . ?
O17 Nd N11 105.71(4) 2 . ?
O12 Nd N11 25.10(3) . . ?
O12 Nd N11 25.10(3) 2 . ?
O1 Nd N11 63.54(3) 2 . ?
O1 Nd N11 63.54(3) . . ?
O16 Nd N11 92.40(3) . . ?
O16 Nd N11 92.40(3) 2 . ?
N4 Nd N11 122.09(3) . . ?
N4 Nd N11 122.09(3) 2 . ?
N7 Nd N11 180.0 . . ?
C2 O1 Nd 126.13(11) . . ?
O1 C2 N3 121.23(16) . . ?
O1 C2 C21 122.81(15) . . ?
N3 C2 C21 115.96(16) . . ?
C2 C21 H21A 109.5 . . ?
C2 C21 H21B 109.5 . . ?
H21A C21 H21B 109.5 . . ?
C2 C21 H21C 109.5 . . ?
H21A C21 H21C 109.5 . . ?
H21B C21 H21C 109.5 . . ?
C2 N3 N4 116.18(14) . . ?
C2 N3 H3 123.5(18) . . ?
N4 N3 H3 119.9(18) . . ?
C5 N4 N3 117.06(15) . . ?
C5 N4 Nd 125.99(12) . . ?
N3 N4 Nd 116.94(10) . . ?
N4 C5 C6 117.54(16) . . ?
N4 C5 H5 121.2 . . ?
C6 C5 H5 121.2 . . ?
N7 C6 C8 122.92(17) . . ?
N7 C6 C5 117.24(14) . . ?
C8 C6 C5 119.84(16) . . ?
C6 N7 C6 117.5(2) . 2 ?
C6 N7 Nd 121.24(10) . . ?
C6 N7 Nd 121.24(10) 2 . ?
C9 C8 C6 118.81(19) . . ?
C9 C8 H8 120.6 . . ?
C6 C8 H8 120.6 . . ?
C8 C9 C8 119.0(2) 2 . ?
C8 C9 H9 120.5 2 . ?
C8 C9 H9 120.5 . . ?
O13 N11 O12 120.97(10) . 2 ?
O13 N11 O12 120.97(10) . . ?
O12 N11 O12 118.07(19) 2 . ?
O13 N11 Nd 180.0 . . ?
O12 N11 Nd 59.03(10) 2 . ?
O12 N11 Nd 59.03(10) . . ?
N11 O12 Nd 95.87(10) . . ?
O18 N15 O16 123.35(18) . . ?
O18 N15 O17 120.48(18) . . ?
O16 N15 O17 116.17(15) . . ?
O18 N15 Nd 174.63(15) . . ?
O16 N15 Nd 61.29(10) . . ?
O17 N15 Nd 54.94(8) . . ?
N15 O16 Nd 94.06(11) . . ?
N15 O17 Nd 100.64(10) . . ?
O31 C32 N33 125.5(2) . . ?
O31 C32 H32 117.2 . . ?
N33 C32 H32 117.2 . . ?
C32 N33 C34 120.3(2) . . ?
C32 N33 C35 122.4(2) . . ?
C34 N33 C35 117.30(19) . . ?
N33 C34 H34A 109.5 . . ?
N33 C34 H34B 109.5 . . ?
H34A C34 H34B 109.5 . . ?
N33 C34 H34C 109.5 . . ?
H34A C34 H34C 109.5 . . ?
H34B C34 H34C 109.5 . . ?
N33 C35 H35A 109.5 . . ?
N33 C35 H35B 109.5 . . ?
H35A C35 H35B 109.5 . . ?
N33 C35 H35C 109.5 . . ?
H35A C35 H35C 109.5 . . ?
H35B C35 H35C 109.5 . . ?

loop_
_geom_bond_atom_site_label_1
_geom_bond_atom_site_label_2
_geom_bond_distance
_geom_bond_site_symmetry_2
_geom_bond_publ_flag
Nd O17 2.5007(13) . ?
Nd O17 2.5007(13) 2 ?
Nd O12 2.5523(12) . ?
Nd O12 2.5523(12) 2 ?
Nd O1 2.5558(13) 2 ?
Nd O1 2.5558(13) . ?
Nd O16 2.6399(16) . ?
Nd O16 2.6399(16) 2 ?
Nd N4 2.7185(14) . ?
Nd N4 2.7185(14) 2 ?
Nd N7 2.7852(19) . ?
Nd N11 2.961(2) . ?
O1 C2 1.232(2) . ?
C2 N3 1.347(2) . ?
C2 C21 1.491(3) . ?
C21 H21A 0.9700 . ?
C21 H21B 0.9700 . ?
C21 H21C 0.9700 . ?
N3 N4 1.375(2) . ?
N3 H3 0.81(3) . ?
N4 C5 1.277(2) . ?
C5 C6 1.460(2) . ?
C5 H5 0.9400 . ?
C6 N7 1.3411(19) . ?
C6 C8 1.399(2) . ?
N7 C6 1.3411(19) 2 ?
C8 C9 1.378(2) . ?
C8 H8 0.9400 . ?
C9 C8 1.378(2) 2 ?
C9 H9 0.9400 . ?
N11 O13 1.231(3) . ?
N11 O12 1.2625(17) 2 ?
N11 O12 1.2625(17) . ?
N15 O18 1.220(2) . ?
N15 O16 1.255(2) . ?
N15 O17 1.263(2) . ?
O31 C32 1.232(3) . ?
C32 N33 1.321(2) . ?
C32 H32 0.9400 . ?
N33 C34 1.456(3) . ?
N33 C35 1.459(3) . ?
C34 H34A 0.9700 . ?
C34 H34B 0.9700 . ?
C34 H34C 0.9700 . ?
C35 H35A 0.9700 . ?
C35 H35B 0.9700 . ?
C35 H35C 0.9700 . ?

loop_
_geom_torsion_atom_site_label_1
_geom_torsion_atom_site_label_2
_geom_torsion_atom_site_label_3
_geom_torsion_atom_site_label_4
_geom_torsion
_geom_torsion_site_symmetry_1
_geom_torsion_site_symmetry_2
_geom_torsion_site_symmetry_3
_geom_torsion_site_symmetry_4
_geom_torsion_publ_flag
O17 Nd O1 C2 -73.70(16) . . . . ?
O17 Nd O1 C2 76.10(16) 2 . . . ?
O12 Nd O1 C2 165.55(17) . . . . ?
O12 Nd O1 C2 -139.21(17) 2 . . . ?
O1 Nd O1 C2 -166.87(17) 2 . . . ?
O16 Nd O1 C2 -64.99(16) . . . . ?
O16 Nd O1 C2 110.54(16) 2 . . . ?
N4 Nd O1 C2 5.92(15) . . . . ?
N7 Nd O1 C2 13.13(17) . . . . ?
N11 Nd O1 C2 -166.87(17) . . . . ?
Nd O1 C2 N3 -4.9(3) . . . . ?
Nd O1 C2 C21 174.77(14) . . . . ?
O1 C2 N3 N4 -2.0(3) . . . . ?
C21 C2 N3 N4 178.32(17) . . . . ?
C2 N3 N4 C5 -174.14(16) . . . . ?
C2 N3 N4 Nd 6.99(19) . . . . ?
O17 Nd N4 C5 -63.40(15) . . . . ?
O17 Nd N4 C5 89.08(15) 2 . . . ?
O12 Nd N4 C5 152.96(14) . . . . ?
O12 Nd N4 C5 -149.55(14) 2 . . . ?
O1 Nd N4 C5 175.03(16) . . . . ?
O16 Nd N4 C5 -101.10(15) . . . . ?
O16 Nd N4 C5 74.64(16) 2 . . . ?
N4 Nd N4 C5 2.65(13) 2 . . . ?
N7 Nd N4 C5 2.65(13) . . . . ?
N11 Nd N4 C5 -177.35(13) . . . . ?
O17 Nd N4 N3 115.36(12) . . . . ?
O17 Nd N4 N3 -92.16(12) 2 . . . ?
O12 Nd N4 N3 -28.29(13) . . . . ?
O12 Nd N4 N3 29.21(13) 2 . . . ?
O1 Nd N4 N3 -6.21(11) . . . . ?
O16 Nd N4 N3 77.66(12) . . . . ?
O16 Nd N4 N3 -106.60(12) 2 . . . ?
N4 Nd N4 N3 -178.59(13) 2 . . . ?
N7 Nd N4 N3 -178.59(13) . . . . ?
N11 Nd N4 N3 1.41(13) . . . . ?
N3 N4 C5 C6 178.22(15) . . . . ?
Nd N4 C5 C6 -3.0(2) . . . . ?
N4 C5 C6 N7 0.8(2) . . . . ?
N4 C5 C6 C8 -178.16(18) . . . . ?
C8 C6 N7 C6 0.51(13) . . . 2 ?
C5 C6 N7 C6 -178.42(18) . . . 2 ?
C8 C6 N7 Nd -179.49(13) . . . . ?
C5 C6 N7 Nd 1.58(18) . . . . ?
O17 Nd N7 C6 107.76(9) . . . . ?
O17 Nd N7 C6 -72.24(9) 2 . . . ?
O12 Nd N7 C6 -99.67(11) . . . . ?
O12 Nd N7 C6 80.33(11) 2 . . . ?
O1 Nd N7 C6 170.70(9) 2 . . . ?
O1 Nd N7 C6 -9.30(9) . . . . ?
O16 Nd N7 C6 59.80(9) . . . . ?
O16 Nd N7 C6 -120.20(9) 2 . . . ?
N4 Nd N7 C6 -2.00(9) . . . . ?
N4 Nd N7 C6 178.00(9) 2 . . . ?
O17 Nd N7 C6 -72.24(9) . . . 2 ?
O17 Nd N7 C6 107.76(9) 2 . . 2 ?
O12 Nd N7 C6 80.33(11) . . . 2 ?
O12 Nd N7 C6 -99.67(11) 2 . . 2 ?
O1 Nd N7 C6 -9.30(9) 2 . . 2 ?
O1 Nd N7 C6 170.70(9) . . . 2 ?
O16 Nd N7 C6 -120.20(9) . . . 2 ?
O16 Nd N7 C6 59.80(9) 2 . . 2 ?
N4 Nd N7 C6 178.00(9) . . . 2 ?
N4 Nd N7 C6 -2.00(9) 2 . . 2 ?
N7 C6 C8 C9 -1.0(3) . . . . ?
C5 C6 C8 C9 177.89(15) . . . . ?
C6 C8 C9 C8 0.48(12) . . . 2 ?
O17 Nd N11 O12 -27.42(8) . . . 2 ?
O17 Nd N11 O12 152.58(8) 2 . . 2 ?
O12 Nd N11 O12 180.0 . . . 2 ?
O1 Nd N11 O12 -90.37(8) 2 . . 2 ?
O1 Nd N11 O12 89.63(8) . . . 2 ?
O16 Nd N11 O12 20.54(8) . . . 2 ?
O16 Nd N11 O12 -159.46(8) 2 . . 2 ?
N4 Nd N11 O12 82.34(8) . . . 2 ?
N4 Nd N11 O12 -97.66(8) 2 . . 2 ?
O17 Nd N11 O12 152.58(8) . . . . ?
O17 Nd N11 O12 -27.42(8) 2 . . . ?
O12 Nd N11 O12 180.0 2 . . . ?
O1 Nd N11 O12 89.63(8) 2 . . . ?
O1 Nd N11 O12 -90.37(8) . . . . ?
O16 Nd N11 O12 -159.46(8) . . . . ?
O16 Nd N11 O12 20.54(8) 2 . . . ?
N4 Nd N11 O12 -97.66(8) . . . . ?
N4 Nd N11 O12 82.34(8) 2 . . . ?
O13 N11 O12 Nd 180.0 . . . . ?
O12 N11 O12 Nd 0.0 2 . . . ?
O17 Nd O12 N11 -33.94(9) . . . . ?
O17 Nd O12 N11 153.48(7) 2 . . . ?
O12 Nd O12 N11 0.0 2 . . . ?
O1 Nd O12 N11 -78.40(7) 2 . . . ?
O1 Nd O12 N11 77.76(7) . . . . ?
O16 Nd O12 N11 22.91(9) . . . . ?
O16 Nd O12 N11 -157.94(9) 2 . . . ?
N4 Nd O12 N11 98.34(7) . . . . ?
N4 Nd O12 N11 -111.32(7) 2 . . . ?
N7 Nd O12 N11 180.0 . . . . ?
O17 Nd N15 O16 -177.09(19) . . . . ?
O17 Nd N15 O16 -60.84(14) 2 . . . ?
O12 Nd N15 O16 76.92(12) . . . . ?
O12 Nd N15 O16 73.80(11) 2 . . . ?
O1 Nd N15 O16 138.68(11) 2 . . . ?
O1 Nd N15 O16 11.05(12) . . . . ?
O16 Nd N15 O16 -169.68(15) 2 . . . ?
N4 Nd N15 O16 -46.07(11) . . . . ?
N4 Nd N15 O16 -162.42(12) 2 . . . ?
N7 Nd N15 O16 -104.76(11) . . . . ?
N11 Nd N15 O16 75.24(11) . . . . ?
O17 Nd N15 O17 116.25(17) 2 . . . ?
O12 Nd N15 O17 -105.99(12) . . . . ?
O12 Nd N15 O17 -109.11(12) 2 . . . ?
O1 Nd N15 O17 -44.23(12) 2 . . . ?
O1 Nd N15 O17 -171.86(12) . . . . ?
O16 Nd N15 O17 177.09(19) . . . . ?
O16 Nd N15 O17 7.41(18) 2 . . . ?
N4 Nd N15 O17 131.02(12) . . . . ?
N4 Nd N15 O17 14.67(12) 2 . . . ?
N7 Nd N15 O17 72.33(11) . . . . ?
N11 Nd N15 O17 -107.67(11) . . . . ?
O18 N15 O16 Nd 176.83(18) . . . . ?
O17 N15 O16 Nd -2.65(17) . . . . ?
O17 Nd O16 N15 1.59(10) . . . . ?
O17 Nd O16 N15 140.18(11) 2 . . . ?
O12 Nd O16 N15 -116.73(11) . . . . ?
O12 Nd O16 N15 -98.05(12) 2 . . . ?
O1 Nd O16 N15 -44.53(12) 2 . . . ?
O1 Nd O16 N15 -168.49(12) . . . . ?
N4 Nd O16 N15 128.23(12) . . . . ?
N4 Nd O16 N15 19.03(13) 2 . . . ?
N7 Nd O16 N15 72.78(11) . . . . ?
N11 Nd O16 N15 -107.22(11) . . . . ?
O18 N15 O17 Nd -176.66(17) . . . . ?
O16 N15 O17 Nd 2.84(18) . . . . ?
O17 Nd O17 N15 -102.36(12) 2 . . . ?
O12 Nd O17 N15 91.88(12) . . . . ?
O12 Nd O17 N15 66.30(12) 2 . . . ?
O1 Nd O17 N15 133.57(12) 2 . . . ?
O1 Nd O17 N15 9.42(14) . . . . ?
O16 Nd O17 N15 -1.61(10) . . . . ?
O16 Nd O17 N15 -175.74(10) 2 . . . ?
N4 Nd O17 N15 -48.81(12) . . . . ?
N4 Nd O17 N15 -163.81(13) 2 . . . ?
N7 Nd O17 N15 -102.36(12) . . . . ?
N11 Nd O17 N15 77.64(12) . . . . ?
O31 C32 N33 C34 2.3(4) . . . . ?
O31 C32 N33 C35 -175.7(2) . . . . ?
